data_7246945
loop_
_publ_author_name
'Wei, Dong'
'Lu, Han-Yu'
'Miao, Han-Zhe'
'Feng, Chen-Guo'
'Lin, Guo-Qiang'
'Liu, Yingbin'

_publ_section_title
;
 Pd-catalyzed intermolecular consecutive double Heck reaction "on water"
 under air: facile synthesis of substituted indenes.
;
_journal_issue 28
_journal_name_full 'RSC advances'
_journal_page_first 19312
_journal_page_last 19316
_journal_paper_doi 10.1039/d3ra03510g
_journal_volume 13
_journal_year 2023
_chemical_formula_moiety 'C30 H21 F3'
_chemical_formula_sum 'C30 H21 F3'
_chemical_formula_weight 438.47
_space_group_crystal_system triclinic
_space_group_IT_number 2
_space_group_name_Hall '-P 1'
_space_group_name_H-M_alt 'P -1'
_atom_sites_solution_hydrogens geom
_atom_sites_solution_primary dual
_audit_creation_date 2018-08-31
_audit_creation_method
;
Olex2 1.2
(compiled 2018.05.29 svn.r3508 for OlexSys, GUI svn.r5506)
;
_audit_update_record
;
2019-05-04 deposited with the CCDC.	2023-06-13 downloaded from the CCDC.
;
_cell_angle_alpha 73.3310(10)
_cell_angle_beta 86.7220(10)
_cell_angle_gamma 83.7240(10)
_cell_formula_units_Z 2
_cell_length_a 9.26090(10)
_cell_length_b 10.8518(2)
_cell_length_c 11.3998(2)
_cell_measurement_reflns_used 7553
_cell_measurement_temperature 170(2)
_cell_measurement_theta_max 54.92
_cell_measurement_theta_min 5.32
_cell_volume 1090.53(3)
_computing_cell_refinement 'SAINT v8.37A (Bruker, 2015)'
_computing_data_reduction 'SAINT v8.37A (Bruker, 2015)'
_computing_molecular_graphics 'Olex2 (Dolomanov et al., 2009)'
_computing_publication_material 'Olex2 (Dolomanov et al., 2009)'
_computing_structure_refinement 'ShelXL (Sheldrick, 2015)'
_computing_structure_solution 'ShelXT (Sheldrick, 2015)'
_diffrn_ambient_temperature 170.01
_diffrn_measured_fraction_theta_full 0.985
_diffrn_measured_fraction_theta_max 0.985
_diffrn_measurement_device_type 'Bruker D8 Venture'
_diffrn_measurement_method '\f and \w scans'
_diffrn_radiation_type GaK\a
_diffrn_radiation_wavelength 1.34139
_diffrn_reflns_av_R_equivalents 0.0289
_diffrn_reflns_av_unetI/netI 0.0309
_diffrn_reflns_Laue_measured_fraction_full 0.985
_diffrn_reflns_Laue_measured_fraction_max 0.985
_diffrn_reflns_limit_h_max 11
_diffrn_reflns_limit_h_min -11
_diffrn_reflns_limit_k_max 11
_diffrn_reflns_limit_k_min -13
_diffrn_reflns_limit_l_max 12
_diffrn_reflns_limit_l_min -13
_diffrn_reflns_number 11640
_diffrn_reflns_point_group_measured_fraction_full 0.985
_diffrn_reflns_point_group_measured_fraction_max 0.985
_diffrn_reflns_theta_full 53.594
_diffrn_reflns_theta_max 54.916
_diffrn_reflns_theta_min 3.717
_diffrn_standards_number 0
_exptl_absorpt_coefficient_mu 0.495
_exptl_absorpt_correction_T_max 0.7508
_exptl_absorpt_correction_T_min 0.6337
_exptl_absorpt_correction_type multi-scan
_exptl_absorpt_process_details
'SADABS-2016/2 (Bruker,2016/2) was used for absorption correction. wR2(int) was 0.0709 before and 0.0435 after correction. The Ratio of minimum to maximum transmission is 0.8440. The \l/2 correction factor is Not present.'
_exptl_crystal_colour colourless
_exptl_crystal_density_diffrn 1.335
_exptl_crystal_description block
_exptl_crystal_F_000 456
_exptl_crystal_size_max 0.12
_exptl_crystal_size_mid 0.1
_exptl_crystal_size_min 0.05
_refine_diff_density_max 0.407
_refine_diff_density_min -0.346
_refine_diff_density_rms 0.041
_refine_ls_extinction_method none
_refine_ls_goodness_of_fit_ref 1.031
_refine_ls_hydrogen_treatment constr
_refine_ls_matrix_type full
_refine_ls_number_parameters 298
_refine_ls_number_reflns 4096
_refine_ls_number_restraints 0
_refine_ls_restrained_S_all 1.031
_refine_ls_R_factor_all 0.0526
_refine_ls_R_factor_gt 0.0460
_refine_ls_shift/su_max 0.000
_refine_ls_shift/su_mean 0.000
_refine_ls_structure_factor_coef Fsqd
_refine_ls_weighting_details 'w=1/[\s^2^(Fo^2^)+(0.0543P)^2^+0.5468P] where P=(Fo^2^+2Fc^2^)/3'
_refine_ls_weighting_scheme calc
_refine_ls_wR_factor_gt 0.1137
_refine_ls_wR_factor_ref 0.1194
_reflns_Friedel_coverage 0.000
_reflns_number_gt 3592
_reflns_number_total 4096
_reflns_threshold_expression 'I > 2\s(I)'
_cod_data_source_file d3ra03510g2.cif
_cod_data_source_block mjl18402_0m
_cod_database_code 7246945
_shelx_shelxl_version_number 2016/6
_shelx_space_group_comment
;
The symmetry employed for this shelxl refinement is uniquely defined
by the following loop, which should always be used as a source of
symmetry information in preference to the above space-group names.
They are only intended as comments.
;
_shelx_estimated_absorpt_t_max 0.976
_shelx_estimated_absorpt_t_min 0.943
_olex2_refinement_description
;
1. Fixed Uiso
 At 1.2 times of:
  All C(H) groups, All C(H,H) groups
2.a Aromatic/amide H refined with riding coordinates:
 C5(H5), C6(H6), C8(H8), C12(H12), C13(H13), C14(H14), C15(H15), C16(H16),
 C18(H18), C19(H19), C20(H20), C21(H21), C22(H22), C23(H23), C26(H26), C27(H27),
  C28(H28), C29(H29), C30(H30)
2.b X=CH2 refined with riding coordinates:
 C24(H24A,H24B)
;
_olex2_submission_special_instructions 'No special instructions were received'

loop_
_space_group_symop_operation_xyz
'x, y, z'
'-x, -y, -z'

loop_
_atom_site_label
_atom_site_type_symbol
_atom_site_fract_x
_atom_site_fract_y
_atom_site_fract_z
_atom_site_U_iso_or_equiv
_atom_site_adp_type
_atom_site_occupancy
_atom_site_site_symmetry_order
_atom_site_calc_flag
_atom_site_refinement_flags_posn
_atom_site_refinement_flags_adp
_atom_site_refinement_flags_occupancy
_atom_site_disorder_assembly
_atom_site_disorder_group
F1 F 0.90757(14) 0.11651(12) 0.01022(16) 0.0792(5) Uani 1 1 d . . . . .
F2 F 0.83556(17) -0.03045(12) 0.16144(13) 0.0780(5) Uani 1 1 d . . . . .
F3 F 0.72204(14) 0.02177(13) -0.00210(13) 0.0624(4) Uani 1 1 d . . . . .
C1 C 0.29989(15) 0.25769(13) 0.21332(13) 0.0214(3) Uani 1 1 d . . . . .
C2 C 0.28076(15) 0.38415(13) 0.25095(12) 0.0209(3) Uani 1 1 d . . . . .
C3 C 0.40884(15) 0.43712(13) 0.23944(12) 0.0215(3) Uani 1 1 d . . . . .
C4 C 0.52329(15) 0.35446(13) 0.19665(13) 0.0220(3) Uani 1 1 d . . . . .
C5 C 0.67073(16) 0.36800(15) 0.17328(15) 0.0279(3) Uani 1 1 d . . . . .
H5 H 0.712105 0.439668 0.185261 0.033 Uiso 1 1 calc R . . . .
C6 C 0.75613(17) 0.27462(15) 0.13208(15) 0.0302(4) Uani 1 1 d . . . . .
H6 H 0.856976 0.282309 0.115551 0.036 Uiso 1 1 calc R . . . .
C7 C 0.69488(16) 0.17004(14) 0.11493(14) 0.0266(3) Uani 1 1 d . . . . .
C8 C 0.54717(16) 0.15422(14) 0.14116(13) 0.0238(3) Uani 1 1 d . . . . .
H8 H 0.506234 0.081392 0.131272 0.029 Uiso 1 1 calc R . . . .
C9 C 0.46313(15) 0.24750(13) 0.18172(12) 0.0212(3) Uani 1 1 d . . . . .
C10 C 0.78997(18) 0.07153(15) 0.07058(16) 0.0344(4) Uani 1 1 d . . . . .
C11 C 0.43882(15) 0.55825(13) 0.26424(13) 0.0225(3) Uani 1 1 d . . . . .
C12 C 0.40405(16) 0.57977(15) 0.37760(14) 0.0266(3) Uani 1 1 d . . . . .
H12 H 0.360588 0.515683 0.440554 0.032 Uiso 1 1 calc R . . . .
C13 C 0.43231(18) 0.69377(16) 0.39930(15) 0.0327(4) Uani 1 1 d . . . . .
H13 H 0.409028 0.707006 0.477304 0.039 Uiso 1 1 calc R . . . .
C14 C 0.4940(2) 0.78836(16) 0.30853(17) 0.0374(4) Uani 1 1 d . . . . .
H14 H 0.511583 0.867188 0.323278 0.045 Uiso 1 1 calc R . . . .
C15 C 0.5303(2) 0.76754(16) 0.19570(16) 0.0379(4) Uani 1 1 d . . . . .
H15 H 0.573563 0.832081 0.133117 0.045 Uiso 1 1 calc R . . . .
C16 C 0.50369(18) 0.65321(15) 0.17364(14) 0.0300(3) Uani 1 1 d . . . . .
H16 H 0.529827 0.639365 0.096281 0.036 Uiso 1 1 calc R . . . .
C17 C 0.13894(15) 0.44264(14) 0.28642(13) 0.0232(3) Uani 1 1 d . . . . .
C18 C 0.03778(17) 0.36971(16) 0.36310(15) 0.0313(4) Uani 1 1 d . . . . .
H18 H 0.058441 0.278642 0.393163 0.038 Uiso 1 1 calc R . . . .
C19 C -0.09284(18) 0.42832(17) 0.39619(17) 0.0383(4) Uani 1 1 d . . . . .
H19 H -0.159921 0.377026 0.449404 0.046 Uiso 1 1 calc R . . . .
C20 C -0.12642(18) 0.56037(17) 0.35262(16) 0.0356(4) Uani 1 1 d . . . . .
H20 H -0.216191 0.599927 0.375195 0.043 Uiso 1 1 calc R . . . .
C21 C -0.02758(18) 0.63431(16) 0.27566(15) 0.0333(4) Uani 1 1 d . . . . .
H21 H -0.049553 0.725204 0.245237 0.040 Uiso 1 1 calc R . . . .
C22 C 0.10345(17) 0.57632(15) 0.24272(14) 0.0286(3) Uani 1 1 d . . . . .
H22 H 0.170163 0.628181 0.189644 0.034 Uiso 1 1 calc R . . . .
C23 C 0.22157(16) 0.27010(15) 0.09637(13) 0.0258(3) Uani 1 1 d . . . . .
H23 H 0.224772 0.194324 0.070029 0.031 Uiso 1 1 calc R . . . .
C24 C 0.14990(18) 0.37471(17) 0.02789(15) 0.0334(4) Uani 1 1 d . . . . .
H24A H 0.143373 0.453106 0.050137 0.040 Uiso 1 1 calc R . . . .
H24B H 0.104570 0.371986 -0.043889 0.040 Uiso 1 1 calc R . . . .
C25 C 0.26322(15) 0.13867(14) 0.31771(13) 0.0232(3) Uani 1 1 d . . . . .
C26 C 0.32784(19) 0.11448(16) 0.42985(15) 0.0355(4) Uani 1 1 d . . . . .
H26 H 0.394439 0.170832 0.440469 0.043 Uiso 1 1 calc R . . . .
C27 C 0.2965(2) 0.00898(18) 0.52681(16) 0.0408(4) Uani 1 1 d . . . . .
H27 H 0.341143 -0.005755 0.603247 0.049 Uiso 1 1 calc R . . . .
C28 C 0.20146(19) -0.07423(16) 0.51308(16) 0.0377(4) Uani 1 1 d . . . . .
H28 H 0.179798 -0.146159 0.579659 0.045 Uiso 1 1 calc R . . . .
C29 C 0.1381(2) -0.05232(17) 0.40206(17) 0.0408(4) Uani 1 1 d . . . . .
H29 H 0.073057 -0.110073 0.391675 0.049 Uiso 1 1 calc R . . . .
C30 C 0.16812(18) 0.05359(16) 0.30464(15) 0.0323(4) Uani 1 1 d . . . . .
H30 H 0.123079 0.067766 0.228463 0.039 Uiso 1 1 calc R . . . .

loop_
_atom_site_aniso_label
_atom_site_aniso_U_11
_atom_site_aniso_U_22
_atom_site_aniso_U_33
_atom_site_aniso_U_23
_atom_site_aniso_U_13
_atom_site_aniso_U_12
F1 0.0565(8) 0.0512(7) 0.1403(14) -0.0514(8) 0.0628(9) -0.0185(6)
F2 0.0965(11) 0.0482(7) 0.0730(9) -0.0095(6) 0.0002(8) 0.0425(7)
F3 0.0553(7) 0.0656(8) 0.0835(9) -0.0539(7) 0.0037(6) 0.0061(6)
C1 0.0203(7) 0.0207(7) 0.0243(7) -0.0079(6) 0.0007(5) -0.0023(5)
C2 0.0228(7) 0.0206(7) 0.0193(6) -0.0059(5) -0.0004(5) -0.0009(5)
C3 0.0229(7) 0.0202(7) 0.0209(7) -0.0052(5) -0.0002(5) -0.0012(5)
C4 0.0223(7) 0.0205(7) 0.0228(7) -0.0057(5) 0.0006(5) -0.0018(5)
C5 0.0241(8) 0.0252(8) 0.0365(8) -0.0116(6) 0.0034(6) -0.0060(6)
C6 0.0218(7) 0.0284(8) 0.0397(9) -0.0095(7) 0.0051(6) -0.0032(6)
C7 0.0261(8) 0.0230(7) 0.0286(8) -0.0062(6) 0.0037(6) 0.0023(6)
C8 0.0261(8) 0.0197(7) 0.0251(7) -0.0059(6) 0.0016(6) -0.0025(6)
C9 0.0217(7) 0.0207(7) 0.0201(7) -0.0043(5) -0.0006(5) -0.0011(5)
C10 0.0309(9) 0.0261(8) 0.0462(10) -0.0121(7) 0.0082(7) -0.0021(7)
C11 0.0206(7) 0.0210(7) 0.0261(7) -0.0074(6) -0.0015(5) 0.0000(5)
C12 0.0269(8) 0.0267(8) 0.0268(7) -0.0088(6) 0.0009(6) -0.0024(6)
C13 0.0367(9) 0.0326(8) 0.0335(8) -0.0173(7) -0.0020(7) -0.0008(7)
C14 0.0456(10) 0.0241(8) 0.0469(10) -0.0155(7) -0.0058(8) -0.0055(7)
C15 0.0470(10) 0.0248(8) 0.0405(9) -0.0050(7) 0.0014(8) -0.0112(7)
C16 0.0360(9) 0.0260(8) 0.0284(8) -0.0081(6) 0.0030(6) -0.0061(6)
C17 0.0210(7) 0.0268(7) 0.0235(7) -0.0105(6) -0.0022(5) 0.0005(6)
C18 0.0277(8) 0.0274(8) 0.0406(9) -0.0141(7) 0.0066(7) -0.0027(6)
C19 0.0278(8) 0.0404(10) 0.0487(10) -0.0177(8) 0.0111(7) -0.0049(7)
C20 0.0253(8) 0.0450(10) 0.0397(9) -0.0207(8) 0.0004(7) 0.0059(7)
C21 0.0324(9) 0.0318(8) 0.0345(9) -0.0111(7) -0.0067(7) 0.0095(7)
C22 0.0260(8) 0.0284(8) 0.0290(8) -0.0057(6) -0.0019(6) 0.0016(6)
C23 0.0236(7) 0.0301(8) 0.0266(7) -0.0115(6) -0.0003(6) -0.0056(6)
C24 0.0326(9) 0.0409(9) 0.0276(8) -0.0114(7) -0.0056(6) -0.0001(7)
C25 0.0196(7) 0.0211(7) 0.0286(7) -0.0079(6) 0.0023(6) 0.0006(5)
C26 0.0372(9) 0.0346(9) 0.0329(9) -0.0024(7) -0.0050(7) -0.0130(7)
C27 0.0433(10) 0.0409(10) 0.0323(9) 0.0009(7) -0.0037(7) -0.0080(8)
C28 0.0387(9) 0.0252(8) 0.0415(10) 0.0007(7) 0.0098(8) -0.0028(7)
C29 0.0430(10) 0.0299(9) 0.0503(11) -0.0100(8) 0.0071(8) -0.0155(8)
C30 0.0335(9) 0.0298(8) 0.0357(9) -0.0110(7) 0.0003(7) -0.0084(7)

loop_
_atom_type_symbol
_atom_type_description
_atom_type_scat_dispersion_real
_atom_type_scat_dispersion_imag
_atom_type_scat_source
C C 0.0148 0.0070 'International Tables Vol C Tables 4.2.6.8 and 6.1.1.4'
H H 0.0000 0.0000 'International Tables Vol C Tables 4.2.6.8 and 6.1.1.4'
F F 0.0599 0.0411 'International Tables Vol C Tables 4.2.6.8 and 6.1.1.4'

loop_
_geom_angle_atom_site_label_1
_geom_angle_atom_site_label_2
_geom_angle_atom_site_label_3
_geom_angle
_geom_angle_site_symmetry_1
_geom_angle_site_symmetry_3
_geom_angle_publ_flag
C9 C1 C2 101.22(11) . . ?
C9 C1 C25 109.90(11) . . ?
C23 C1 C2 112.15(12) . . ?
C23 C1 C9 106.77(11) . . ?
C23 C1 C25 112.65(12) . . ?
C25 C1 C2 113.32(11) . . ?
C3 C2 C1 110.68(12) . . ?
C3 C2 C17 125.44(13) . . ?
C17 C2 C1 123.76(12) . . ?
C2 C3 C4 109.61(12) . . ?
C2 C3 C11 128.51(13) . . ?
C4 C3 C11 121.87(12) . . ?
C5 C4 C3 130.39(13) . . ?
C5 C4 C9 120.66(13) . . ?
C9 C4 C3 108.95(12) . . ?
C4 C5 H5 120.7 . . ?
C6 C5 C4 118.65(14) . . ?
C6 C5 H5 120.7 . . ?
C5 C6 H6 119.8 . . ?
C5 C6 C7 120.33(14) . . ?
C7 C6 H6 119.8 . . ?
C6 C7 C8 121.27(14) . . ?
C6 C7 C10 118.87(14) . . ?
C8 C7 C10 119.84(14) . . ?
C7 C8 H8 121.0 . . ?
C9 C8 C7 118.00(13) . . ?
C9 C8 H8 121.0 . . ?
C4 C9 C1 109.52(12) . . ?
C8 C9 C1 129.40(13) . . ?
C8 C9 C4 121.06(13) . . ?
F1 C10 F2 106.29(16) . . ?
F1 C10 F3 107.04(15) . . ?
F1 C10 C7 113.33(13) . . ?
F2 C10 C7 112.47(14) . . ?
F3 C10 F2 104.10(15) . . ?
F3 C10 C7 112.93(14) . . ?
C12 C11 C3 121.17(13) . . ?
C12 C11 C16 118.71(13) . . ?
C16 C11 C3 120.12(13) . . ?
C11 C12 H12 119.7 . . ?
C13 C12 C11 120.50(14) . . ?
C13 C12 H12 119.7 . . ?
C12 C13 H13 119.7 . . ?
C14 C13 C12 120.50(15) . . ?
C14 C13 H13 119.7 . . ?
C13 C14 H14 120.3 . . ?
C13 C14 C15 119.50(15) . . ?
C15 C14 H14 120.3 . . ?
C14 C15 H15 119.8 . . ?
C16 C15 C14 120.36(15) . . ?
C16 C15 H15 119.8 . . ?
C11 C16 H16 119.8 . . ?
C15 C16 C11 120.41(15) . . ?
C15 C16 H16 119.8 . . ?
C18 C17 C2 122.54(13) . . ?
C18 C17 C22 117.77(14) . . ?
C22 C17 C2 119.68(13) . . ?
C17 C18 H18 119.6 . . ?
C19 C18 C17 120.88(15) . . ?
C19 C18 H18 119.6 . . ?
C18 C19 H19 119.6 . . ?
C20 C19 C18 120.77(16) . . ?
C20 C19 H19 119.6 . . ?
C19 C20 H20 120.4 . . ?
C19 C20 C21 119.15(15) . . ?
C21 C20 H20 120.4 . . ?
C20 C21 H21 119.8 . . ?
C20 C21 C22 120.33(15) . . ?
C22 C21 H21 119.8 . . ?
C17 C22 H22 119.5 . . ?
C21 C22 C17 121.09(15) . . ?
C21 C22 H22 119.5 . . ?
C1 C23 H23 116.6 . . ?
C24 C23 C1 126.76(14) . . ?
C24 C23 H23 116.6 . . ?
C23 C24 H24A 120.0 . . ?
C23 C24 H24B 120.0 . . ?
H24A C24 H24B 120.0 . . ?
C26 C25 C1 119.02(13) . . ?
C30 C25 C1 122.81(13) . . ?
C30 C25 C26 118.16(14) . . ?
C25 C26 H26 119.6 . . ?
C25 C26 C27 120.86(16) . . ?
C27 C26 H26 119.6 . . ?
C26 C27 H27 119.8 . . ?
C28 C27 C26 120.49(17) . . ?
C28 C27 H27 119.8 . . ?
C27 C28 H28 120.4 . . ?
C29 C28 C27 119.26(15) . . ?
C29 C28 H28 120.4 . . ?
C28 C29 H29 119.7 . . ?
C28 C29 C30 120.64(16) . . ?
C30 C29 H29 119.7 . . ?
C25 C30 C29 120.58(16) . . ?
C25 C30 H30 119.7 . . ?
C29 C30 H30 119.7 . . ?

loop_
_geom_bond_atom_site_label_1
_geom_bond_atom_site_label_2
_geom_bond_distance
_geom_bond_site_symmetry_2
_geom_bond_publ_flag
F1 C10 1.3175(19) . ?
F2 C10 1.329(2) . ?
F3 C10 1.328(2) . ?
C1 C2 1.5409(19) . ?
C1 C9 1.5334(19) . ?
C1 C23 1.519(2) . ?
C1 C25 1.5386(19) . ?
C2 C3 1.357(2) . ?
C2 C17 1.482(2) . ?
C3 C4 1.466(2) . ?
C3 C11 1.479(2) . ?
C4 C5 1.392(2) . ?
C4 C9 1.397(2) . ?
C5 H5 0.9500 . ?
C5 C6 1.389(2) . ?
C6 H6 0.9500 . ?
C6 C7 1.389(2) . ?
C7 C8 1.402(2) . ?
C7 C10 1.492(2) . ?
C8 H8 0.9500 . ?
C8 C9 1.378(2) . ?
C11 C12 1.392(2) . ?
C11 C16 1.394(2) . ?
C12 H12 0.9500 . ?
C12 C13 1.383(2) . ?
C13 H13 0.9500 . ?
C13 C14 1.379(2) . ?
C14 H14 0.9500 . ?
C14 C15 1.385(3) . ?
C15 H15 0.9500 . ?
C15 C16 1.384(2) . ?
C16 H16 0.9500 . ?
C17 C18 1.393(2) . ?
C17 C22 1.400(2) . ?
C18 H18 0.9500 . ?
C18 C19 1.388(2) . ?
C19 H19 0.9500 . ?
C19 C20 1.382(2) . ?
C20 H20 0.9500 . ?
C20 C21 1.384(2) . ?
C21 H21 0.9500 . ?
C21 C22 1.388(2) . ?
C22 H22 0.9500 . ?
C23 H23 0.9500 . ?
C23 C24 1.313(2) . ?
C24 H24A 0.9500 . ?
C24 H24B 0.9500 . ?
C25 C26 1.386(2) . ?
C25 C30 1.386(2) . ?
C26 H26 0.9500 . ?
C26 C27 1.388(2) . ?
C27 H27 0.9500 . ?
C27 C28 1.373(3) . ?
C28 H28 0.9500 . ?
C28 C29 1.373(3) . ?
C29 H29 0.9500 . ?
C29 C30 1.391(2) . ?
C30 H30 0.9500 . ?
